data_7700691
loop_
_publ_author_name
'Ren, Xiaoyu'
'Wesolek, Marcel'
'Braunstein, Pierre'

_publ_section_title
;
 Cu(i), Ag(i), Ni(ii), Cr(iii) and Ir(i) complexes with tritopic
 N<sup>imine</sup>C<sup>NHC</sup>N<sup>amine</sup> pincer ligands and
 catalytic ethylene oligomerization.
;
_journal_issue 34
_journal_name_full 'Dalton transactions (Cambridge, England : 2003)'
_journal_page_first 12895
_journal_page_last 12909
_journal_paper_doi 10.1039/c9dt02400j
_journal_volume 48
_journal_year 2019
_chemical_formula_moiety 'C30 H46 Cl Ir N4'
_chemical_formula_sum 'C30 H46 Cl Ir N4'
_chemical_formula_weight 690.36
_space_group_crystal_system triclinic
_space_group_IT_number 2
_space_group_name_Hall '-P 1'
_space_group_name_H-M_alt 'P -1'
_symmetry_space_group_name_Hall '-P 1'
_symmetry_space_group_name_H-M 'P -1'
_atom_sites_solution_hydrogens geom
_atom_sites_solution_primary direct
_atom_sites_solution_secondary difmap
_audit_creation_method SHELXL-2013
_audit_update_record
;
2019-02-11 deposited with the CCDC.    2019-07-29 downloaded from the CCDC.
;
_cell_angle_alpha 105.2100(10)
_cell_angle_beta 104.4890(10)
_cell_angle_gamma 96.0040(10)
_cell_formula_units_Z 2
_cell_length_a 8.4032(4)
_cell_length_b 11.1493(5)
_cell_length_c 16.7862(7)
_cell_measurement_reflns_used 9815
_cell_measurement_temperature 173(2)
_cell_measurement_theta_max 33.08
_cell_measurement_theta_min 2.63
_cell_volume 1444.74(11)
_computing_cell_refinement 'Bruker SAINT'
_computing_data_collection 'Bruker APEX2'
_computing_data_reduction 'Bruker SAINT'
_computing_molecular_graphics 'Mercury (Macrae et al., 2008)'
_computing_publication_material 'SHELXL-2013 (Sheldrick, 2013)'
_computing_structure_refinement 'SHELXL-2013 (Sheldrick, 2013)'
_computing_structure_solution 'SHELXS-2013 (Sheldrick, 2013)'
_diffrn_ambient_temperature 173(2)
_diffrn_measured_fraction_theta_full 0.999
_diffrn_measured_fraction_theta_max 0.994
_diffrn_measurement_device_type 'Bruker APEX-II CCD'
_diffrn_measurement_method '\f and \w scans'
_diffrn_radiation_monochromator triumph
_diffrn_radiation_type MoK\a
_diffrn_radiation_wavelength 0.71073
_diffrn_reflns_av_R_equivalents 0.0229
_diffrn_reflns_av_unetI/netI 0.0249
_diffrn_reflns_Laue_measured_fraction_full 0.999
_diffrn_reflns_Laue_measured_fraction_max 0.994
_diffrn_reflns_limit_h_max 12
_diffrn_reflns_limit_h_min -12
_diffrn_reflns_limit_k_max 17
_diffrn_reflns_limit_k_min -17
_diffrn_reflns_limit_l_max 25
_diffrn_reflns_limit_l_min -25
_diffrn_reflns_number 41189
_diffrn_reflns_point_group_measured_fraction_full 0.999
_diffrn_reflns_point_group_measured_fraction_max 0.994
_diffrn_reflns_theta_full 25.242
_diffrn_reflns_theta_max 33.091
_diffrn_reflns_theta_min 1.925
_diffrn_source 'sealed tube'
_exptl_absorpt_coefficient_mu 4.739
_exptl_absorpt_correction_T_max 0.7465
_exptl_absorpt_correction_T_min 0.5952
_exptl_absorpt_correction_type multi-scan
_exptl_absorpt_process_details sadabs
_exptl_crystal_colour yellow
_exptl_crystal_density_diffrn 1.587
_exptl_crystal_description prism
_exptl_crystal_F_000 696
_exptl_crystal_size_max 0.220
_exptl_crystal_size_mid 0.200
_exptl_crystal_size_min 0.180
_refine_diff_density_max 1.286
_refine_diff_density_min -0.853
_refine_diff_density_rms 0.105
_refine_ls_extinction_method none
_refine_ls_goodness_of_fit_ref 1.068
_refine_ls_hydrogen_treatment constr
_refine_ls_matrix_type full
_refine_ls_number_parameters 332
_refine_ls_number_reflns 10898
_refine_ls_number_restraints 0
_refine_ls_restrained_S_all 1.068
_refine_ls_R_factor_all 0.0254
_refine_ls_R_factor_gt 0.0199
_refine_ls_shift/su_max 0.002
_refine_ls_shift/su_mean 0.000
_refine_ls_structure_factor_coef Fsqd
_refine_ls_weighting_details 'w=1/[\s^2^(Fo^2^)+(0.0191P)^2^+0.7603P] where P=(Fo^2^+2Fc^2^)/3'
_refine_ls_weighting_scheme calc
_refine_ls_wR_factor_gt 0.0424
_refine_ls_wR_factor_ref 0.0441
_reflns_Friedel_coverage 0.000
_reflns_number_gt 9907
_reflns_number_total 10898
_reflns_threshold_expression 'I > 2\s(I)'
_cod_data_source_file c9dt02400j2.cif
_cod_data_source_block pbxr161220
_cod_depositor_comments 'Adding full bibliography for 7700685--7700692.cif.'
_cod_database_code 7700691
_shelx_space_group_comment
;
The symmetry employed for this shelxl refinement is uniquely defined
by the following loop, which should always be used as a source of
symmetry information in preference to the above space-group names.
They are only intended as comments.
;
_shelx_estimated_absorpt_t_min 0.422
_shelx_estimated_absorpt_t_max 0.483
_shelxl_version_number 2013-4

loop_
_space_group_symop_operation_xyz
'x, y, z'
'-x, -y, -z'

loop_
_atom_site_label
_atom_site_type_symbol
_atom_site_fract_x
_atom_site_fract_y
_atom_site_fract_z
_atom_site_U_iso_or_equiv
_atom_site_adp_type
_atom_site_occupancy
_atom_site_site_symmetry_order
_atom_site_calc_flag
_atom_site_refinement_flags_posn
_atom_site_refinement_flags_adp
C1 C 0.3251(2) 0.24842(15) 0.22244(10) 0.0157(3) Uani 1 1 d . .
C2 C 0.2692(2) 0.07716(15) 0.10295(11) 0.0193(3) Uani 1 1 d . .
H2 H 0.2243 0.0237 0.0453 0.023 Uiso 1 1 calc R U
C3 C 0.3681(2) 0.04895(16) 0.16883(12) 0.0204(3) Uani 1 1 d . .
H3 H 0.4075 -0.0283 0.1667 0.024 Uiso 1 1 calc R U
C4 C 0.1440(2) 0.26112(15) 0.08171(10) 0.0156(3) Uani 1 1 d . .
C5 C 0.1915(3) 0.40084(16) 0.10279(12) 0.0241(4) Uani 1 1 d . .
H5A H 0.1315 0.4283 0.0546 0.036 Uiso 1 1 calc R U
H5B H 0.3122 0.4238 0.1128 0.036 Uiso 1 1 calc R U
H5C H 0.1619 0.4423 0.1549 0.036 Uiso 1 1 calc R U
C6 C -0.0756(2) 0.22983(14) -0.04621(11) 0.0169(3) Uani 1 1 d . .
C7 C -0.2166(2) 0.27916(16) -0.03125(11) 0.0185(3) Uani 1 1 d . .
C8 C -0.3280(2) 0.29998(17) -0.10117(12) 0.0224(3) Uani 1 1 d . .
H8 H -0.4256 0.3317 -0.0935 0.027 Uiso 1 1 calc R U
C9 C -0.3006(3) 0.27582(17) -0.18134(12) 0.0242(4) Uani 1 1 d . .
H9 H -0.3793 0.2895 -0.2282 0.029 Uiso 1 1 calc R U
C10 C -0.1570(3) 0.23132(17) -0.19282(12) 0.0237(4) Uani 1 1 d . .
H10 H -0.1372 0.2168 -0.2476 0.028 Uiso 1 1 calc R U
C11 C -0.0411(2) 0.20755(16) -0.12574(11) 0.0204(3) Uani 1 1 d . .
C12 C -0.2504(2) 0.30944(19) 0.05607(12) 0.0236(4) Uani 1 1 d . .
H12 H -0.1482 0.3023 0.0991 0.028 Uiso 1 1 calc R U
C13 C -0.3948(4) 0.2154(3) 0.05585(19) 0.0510(7) Uani 1 1 d . .
H13A H -0.4970 0.2202 0.0140 0.077 Uiso 1 1 calc R U
H13B H -0.4105 0.2356 0.1135 0.077 Uiso 1 1 calc R U
H13C H -0.3701 0.1298 0.0399 0.077 Uiso 1 1 calc R U
C14 C -0.2809(4) 0.4441(2) 0.08478(16) 0.0481(7) Uani 1 1 d . .
H14A H -0.1854 0.5032 0.0854 0.072 Uiso 1 1 calc R U
H14B H -0.2944 0.4625 0.1428 0.072 Uiso 1 1 calc R U
H14C H -0.3825 0.4533 0.0446 0.072 Uiso 1 1 calc R U
C15 C 0.1171(3) 0.15768(19) -0.13744(13) 0.0265(4) Uani 1 1 d . .
H15 H 0.2067 0.1958 -0.0815 0.032 Uiso 1 1 calc R U
C16 C 0.1809(3) 0.1959(2) -0.20704(16) 0.0372(5) Uani 1 1 d . .
H16A H 0.1016 0.1527 -0.2639 0.056 Uiso 1 1 calc R U
H16B H 0.2902 0.1718 -0.2055 0.056 Uiso 1 1 calc R U
H16C H 0.1915 0.2875 -0.1961 0.056 Uiso 1 1 calc R U
C17 C 0.0930(3) 0.0151(2) -0.15514(17) 0.0387(5) Uani 1 1 d . .
H17A H 0.0548 -0.0077 -0.1096 0.058 Uiso 1 1 calc R U
H17B H 0.1994 -0.0129 -0.1563 0.058 Uiso 1 1 calc R U
H17C H 0.0093 -0.0260 -0.2110 0.058 Uiso 1 1 calc R U
C18 C 0.4990(2) 0.15750(19) 0.32808(12) 0.0234(4) Uani 1 1 d . .
H18A H 0.4373 0.0955 0.3475 0.028 Uiso 1 1 calc R U
H18B H 0.5094 0.2425 0.3684 0.028 Uiso 1 1 calc R U
C19 C 0.6714(2) 0.1280(2) 0.33181(13) 0.0266(4) Uani 1 1 d . .
H19A H 0.7358 0.1927 0.3157 0.032 Uiso 1 1 calc R U
H19B H 0.6618 0.0449 0.2895 0.032 Uiso 1 1 calc R U
C20 C 0.7650(3) 0.1253(2) 0.42154(13) 0.0268(4) Uani 1 1 d . .
H20A H 0.8730 0.0984 0.4198 0.032 Uiso 1 1 calc R U
H20B H 0.7897 0.2120 0.4619 0.032 Uiso 1 1 calc R U
C21 C 0.6540(4) -0.0907(2) 0.40628(17) 0.0454(6) Uani 1 1 d . .
H21A H 0.5884 -0.1049 0.3464 0.068 Uiso 1 1 calc R U
H21B H 0.5963 -0.1439 0.4323 0.068 Uiso 1 1 calc R U
H21C H 0.7645 -0.1123 0.4076 0.068 Uiso 1 1 calc R U
C22 C 0.7560(3) 0.0593(3) 0.54501(15) 0.0413(6) Uani 1 1 d . .
H22A H 0.6879 0.0073 0.5675 0.062 Uiso 1 1 calc R U
H22B H 0.7703 0.1485 0.5776 0.062 Uiso 1 1 calc R U
H22C H 0.8657 0.0343 0.5509 0.062 Uiso 1 1 calc R U
C23 C 0.0541(2) 0.33265(17) 0.29417(11) 0.0199(3) Uani 1 1 d . .
H23 H 0.0470 0.2947 0.2354 0.024 Uiso 1 1 calc R U
C24 C 0.1637(2) 0.29455(17) 0.35857(11) 0.0200(3) Uani 1 1 d . .
H24 H 0.2226 0.2293 0.3402 0.024 Uiso 1 1 calc R U
C25 C 0.1925(3) 0.35134(19) 0.45466(12) 0.0254(4) Uani 1 1 d . .
H25A H 0.2877 0.3203 0.4861 0.031 Uiso 1 1 calc R U
H25B H 0.0922 0.3216 0.4699 0.031 Uiso 1 1 calc R U
C26 C 0.2291(3) 0.49627(19) 0.48461(12) 0.0247(4) Uani 1 1 d . .
H26A H 0.1230 0.5276 0.4841 0.030 Uiso 1 1 calc R U
H26B H 0.3027 0.5263 0.5447 0.030 Uiso 1 1 calc R U
C27 C 0.3119(2) 0.55086(17) 0.42832(11) 0.0204(3) Uani 1 1 d . .
H27 H 0.4303 0.5631 0.4418 0.024 Uiso 1 1 calc R U
C28 C 0.2233(2) 0.58420(16) 0.35753(12) 0.0207(3) Uani 1 1 d . .
H28 H 0.2864 0.6218 0.3277 0.025 Uiso 1 1 calc R U
C29 C 0.0346(3) 0.56507(19) 0.32459(14) 0.0268(4) Uani 1 1 d . .
H29A H 0.0032 0.5800 0.2676 0.032 Uiso 1 1 calc R U
H29B H -0.0060 0.6283 0.3646 0.032 Uiso 1 1 calc R U
C30 C -0.0523(2) 0.43187(19) 0.31593(12) 0.0240(4) Uani 1 1 d . .
H30A H -0.0761 0.4319 0.3708 0.029 Uiso 1 1 calc R U
H30B H -0.1603 0.4096 0.2701 0.029 Uiso 1 1 calc R U
N1 N 0.24458(18) 0.20040(13) 0.13538(9) 0.0153(2) Uani 1 1 d . .
N2 N 0.40227(19) 0.15421(14) 0.24108(9) 0.0185(3) Uani 1 1 d . .
N3 N 0.02883(19) 0.18692(13) 0.01873(9) 0.0179(3) Uani 1 1 d . .
N4 N 0.6730(2) 0.04104(16) 0.45438(11) 0.0265(3) Uani 1 1 d . .
Cl1 Cl 0.54580(6) 0.52372(4) 0.29630(3) 0.02283(8) Uani 1 1 d . .
Ir1 Ir 0.30523(2) 0.40783(2) 0.30866(2) 0.01475(2) Uani 1 1 d . .

loop_
_atom_site_aniso_label
_atom_site_aniso_U_11
_atom_site_aniso_U_22
_atom_site_aniso_U_33
_atom_site_aniso_U_23
_atom_site_aniso_U_13
_atom_site_aniso_U_12
C1 0.0158(8) 0.0178(7) 0.0142(7) 0.0055(6) 0.0042(6) 0.0051(6)
C2 0.0235(9) 0.0131(7) 0.0196(8) 0.0012(6) 0.0067(7) 0.0049(6)
C3 0.0244(9) 0.0155(7) 0.0223(8) 0.0052(6) 0.0073(7) 0.0080(6)
C4 0.0185(8) 0.0165(7) 0.0139(7) 0.0055(5) 0.0064(6) 0.0052(6)
C5 0.0292(10) 0.0154(7) 0.0227(8) 0.0070(6) -0.0014(7) 0.0015(7)
C6 0.0152(8) 0.0102(6) 0.0208(8) 0.0026(5) 0.0003(6) 0.0001(5)
C7 0.0200(8) 0.0159(7) 0.0183(7) 0.0051(6) 0.0037(6) 0.0027(6)
C8 0.0206(9) 0.0206(8) 0.0238(8) 0.0074(7) 0.0014(7) 0.0045(7)
C9 0.0276(10) 0.0215(8) 0.0192(8) 0.0079(6) -0.0016(7) 0.0024(7)
C10 0.0330(10) 0.0210(8) 0.0158(8) 0.0057(6) 0.0043(7) 0.0048(7)
C11 0.0254(9) 0.0167(7) 0.0165(7) 0.0027(6) 0.0042(6) 0.0034(6)
C12 0.0220(9) 0.0303(9) 0.0214(8) 0.0097(7) 0.0078(7) 0.0083(7)
C13 0.0538(17) 0.0543(16) 0.0488(15) 0.0128(13) 0.0306(13) -0.0051(13)
C14 0.081(2) 0.0408(13) 0.0294(12) 0.0083(10) 0.0234(13) 0.0263(14)
C15 0.0330(11) 0.0288(9) 0.0202(8) 0.0063(7) 0.0104(8) 0.0121(8)
C16 0.0409(13) 0.0401(12) 0.0394(12) 0.0144(10) 0.0228(10) 0.0115(10)
C17 0.0453(14) 0.0303(11) 0.0491(14) 0.0128(10) 0.0245(12) 0.0146(10)
C18 0.0272(10) 0.0288(9) 0.0172(8) 0.0095(7) 0.0054(7) 0.0141(7)
C19 0.0213(9) 0.0359(10) 0.0274(9) 0.0159(8) 0.0073(7) 0.0088(8)
C20 0.0201(9) 0.0299(10) 0.0291(10) 0.0119(8) 0.0013(7) 0.0050(7)
C21 0.0625(18) 0.0272(11) 0.0395(13) 0.0097(9) 0.0047(12) 0.0030(11)
C22 0.0461(14) 0.0537(15) 0.0252(10) 0.0164(10) 0.0049(10) 0.0153(12)
C23 0.0188(8) 0.0232(8) 0.0171(7) 0.0040(6) 0.0057(6) 0.0044(6)
C24 0.0171(8) 0.0236(8) 0.0199(8) 0.0071(6) 0.0057(6) 0.0033(6)
C25 0.0238(9) 0.0357(10) 0.0198(8) 0.0123(7) 0.0078(7) 0.0042(8)
C26 0.0241(9) 0.0350(10) 0.0145(8) 0.0045(7) 0.0075(7) 0.0061(8)
C27 0.0186(8) 0.0237(8) 0.0161(7) -0.0003(6) 0.0066(6) 0.0041(6)
C28 0.0260(9) 0.0176(7) 0.0212(8) 0.0041(6) 0.0116(7) 0.0091(7)
C29 0.0254(10) 0.0278(9) 0.0300(10) 0.0088(8) 0.0092(8) 0.0141(8)
C30 0.0164(8) 0.0340(10) 0.0227(8) 0.0079(7) 0.0063(7) 0.0090(7)
N1 0.0181(7) 0.0138(6) 0.0137(6) 0.0038(5) 0.0037(5) 0.0044(5)
N2 0.0214(7) 0.0183(6) 0.0170(6) 0.0059(5) 0.0052(5) 0.0089(5)
N3 0.0207(7) 0.0164(6) 0.0154(6) 0.0045(5) 0.0028(5) 0.0039(5)
N4 0.0274(9) 0.0286(8) 0.0238(8) 0.0116(6) 0.0032(6) 0.0072(7)
Cl1 0.0171(2) 0.0296(2) 0.0235(2) 0.00927(16) 0.00730(15) 0.00416(16)
Ir1 0.01546(3) 0.01676(3) 0.01262(3) 0.00374(2) 0.00474(2) 0.00558(2)

loop_
_atom_type_symbol
_atom_type_description
_atom_type_scat_dispersion_real
_atom_type_scat_dispersion_imag
_atom_type_scat_source
C C 0.0033 0.0016 'International Tables Vol C Tables 4.2.6.8 and 6.1.1.4'
H H 0.0000 0.0000 'International Tables Vol C Tables 4.2.6.8 and 6.1.1.4'
N N 0.0061 0.0033 'International Tables Vol C Tables 4.2.6.8 and 6.1.1.4'
Cl Cl 0.1484 0.1585 'International Tables Vol C Tables 4.2.6.8 and 6.1.1.4'
Ir Ir -1.4442 7.9887 'International Tables Vol C Tables 4.2.6.8 and 6.1.1.4'

loop_
_geom_angle_atom_site_label_1
_geom_angle_atom_site_label_2
_geom_angle_atom_site_label_3
_geom_angle
N2 C1 N1 103.66(14)
N2 C1 Ir1 126.38(12)
N1 C1 Ir1 129.23(12)
C3 C2 N1 106.74(15)
C3 C2 H2 126.6
N1 C2 H2 126.6
C2 C3 N2 107.06(15)
C2 C3 H3 126.5
N2 C3 H3 126.5
N3 C4 N1 114.73(14)
N3 C4 C5 127.82(16)
N1 C4 C5 117.35(15)
C4 C5 H5A 109.5
C4 C5 H5B 109.5
H5A C5 H5B 109.5
C4 C5 H5C 109.5
H5A C5 H5C 109.5
H5B C5 H5C 109.5
C11 C6 C7 122.79(16)
C11 C6 N3 117.37(15)
C7 C6 N3 119.48(15)
C8 C7 C6 116.93(16)
C8 C7 C12 120.03(17)
C6 C7 C12 123.04(16)
C9 C8 C7 121.92(18)
C9 C8 H8 119.0
C7 C8 H8 119.0
C8 C9 C10 119.46(17)
C8 C9 H9 120.3
C10 C9 H9 120.3
C9 C10 C11 121.52(17)
C9 C10 H10 119.2
C11 C10 H10 119.2
C10 C11 C6 117.30(17)
C10 C11 C15 122.20(16)
C6 C11 C15 120.50(16)
C13 C12 C7 111.50(18)
C13 C12 C14 110.9(2)
C7 C12 C14 111.50(16)
C13 C12 H12 107.6
C7 C12 H12 107.6
C14 C12 H12 107.6
C12 C13 H13A 109.5
C12 C13 H13B 109.5
H13A C13 H13B 109.5
C12 C13 H13C 109.5
H13A C13 H13C 109.5
H13B C13 H13C 109.5
C12 C14 H14A 109.5
C12 C14 H14B 109.5
H14A C14 H14B 109.5
C12 C14 H14C 109.5
H14A C14 H14C 109.5
H14B C14 H14C 109.5
C17 C15 C11 111.34(18)
C17 C15 C16 110.38(18)
C11 C15 C16 113.65(17)
C17 C15 H15 107.0
C11 C15 H15 107.0
C16 C15 H15 107.0
C15 C16 H16A 109.5
C15 C16 H16B 109.5
H16A C16 H16B 109.5
C15 C16 H16C 109.5
H16A C16 H16C 109.5
H16B C16 H16C 109.5
C15 C17 H17A 109.5
C15 C17 H17B 109.5
H17A C17 H17B 109.5
C15 C17 H17C 109.5
H17A C17 H17C 109.5
H17B C17 H17C 109.5
N2 C18 C19 112.86(15)
N2 C18 H18A 109.0
C19 C18 H18A 109.0
N2 C18 H18B 109.0
C19 C18 H18B 109.0
H18A C18 H18B 107.8
C18 C19 C20 111.63(16)
C18 C19 H19A 109.3
C20 C19 H19A 109.3
C18 C19 H19B 109.3
C20 C19 H19B 109.3
H19A C19 H19B 108.0
N4 C20 C19 113.46(16)
N4 C20 H20A 108.9
C19 C20 H20A 108.9
N4 C20 H20B 108.9
C19 C20 H20B 108.9
H20A C20 H20B 107.7
N4 C21 H21A 109.5
N4 C21 H21B 109.5
H21A C21 H21B 109.5
N4 C21 H21C 109.5
H21A C21 H21C 109.5
H21B C21 H21C 109.5
N4 C22 H22A 109.5
N4 C22 H22B 109.5
H22A C22 H22B 109.5
N4 C22 H22C 109.5
H22A C22 H22C 109.5
H22B C22 H22C 109.5
C24 C23 C30 122.43(16)
C24 C23 Ir1 70.07(10)
C30 C23 Ir1 114.30(12)
C24 C23 H23 118.8
C30 C23 H23 118.8
Ir1 C23 H23 85.8
C23 C24 C25 124.17(17)
C23 C24 Ir1 70.62(10)
C25 C24 Ir1 112.01(12)
C23 C24 H24 117.9
C25 C24 H24 117.9
Ir1 C24 H24 87.4
C24 C25 C26 113.47(15)
C24 C25 H25A 108.9
C26 C25 H25A 108.9
C24 C25 H25B 108.9
C26 C25 H25B 108.9
H25A C25 H25B 107.7
C27 C26 C25 112.57(15)
C27 C26 H26A 109.1
C25 C26 H26A 109.1
C27 C26 H26B 109.1
C25 C26 H26B 109.1
H26A C26 H26B 107.8
C28 C27 C26 123.44(17)
C28 C27 Ir1 70.54(10)
C26 C27 Ir1 112.47(12)
C28 C27 H27 118.3
C26 C27 H27 118.3
Ir1 C27 H27 87.0
C27 C28 C29 125.06(17)
C27 C28 Ir1 72.20(10)
C29 C28 Ir1 109.33(12)
C27 C28 H28 117.5
C29 C28 H28 117.5
Ir1 C28 H28 88.4
C28 C29 C30 112.98(15)
C28 C29 H29A 109.0
C30 C29 H29A 109.0
C28 C29 H29B 109.0
C30 C29 H29B 109.0
H29A C29 H29B 107.8
C23 C30 C29 112.08(15)
C23 C30 H30A 109.2
C29 C30 H30A 109.2
C23 C30 H30B 109.2
C29 C30 H30B 109.2
H30A C30 H30B 107.9
C1 N1 C2 110.87(14)
C1 N1 C4 127.47(14)
C2 N1 C4 121.64(14)
C1 N2 C3 111.65(14)
C1 N2 C18 124.57(15)
C3 N2 C18 123.60(14)
C4 N3 C6 122.53(14)
C21 N4 C20 112.38(18)
C21 N4 C22 109.28(19)
C20 N4 C22 110.35(18)
C1 Ir1 C24 88.94(7)
C1 Ir1 C23 91.00(7)
C24 Ir1 C23 39.32(7)
C1 Ir1 C28 158.79(7)
C24 Ir1 C28 97.46(7)
C23 Ir1 C28 81.56(7)
C1 Ir1 C27 163.44(7)
C24 Ir1 C27 81.19(7)
C23 Ir1 C27 89.73(7)
C28 Ir1 C27 37.26(7)
C1 Ir1 Cl1 92.03(5)
C24 Ir1 Cl1 157.69(5)
C23 Ir1 Cl1 162.76(5)
C28 Ir1 Cl1 89.61(5)
C27 Ir1 Cl1 92.15(5)

loop_
_geom_bond_atom_site_label_1
_geom_bond_atom_site_label_2
_geom_bond_distance
C1 N2 1.355(2)
C1 N1 1.378(2)
C1 Ir1 2.0286(16)
C2 C3 1.338(3)
C2 N1 1.396(2)
C2 H2 0.9500
C3 N2 1.392(2)
C3 H3 0.9500
C4 N3 1.265(2)
C4 N1 1.429(2)
C4 C5 1.490(2)
C5 H5A 0.9800
C5 H5B 0.9800
C5 H5C 0.9800
C6 C11 1.401(2)
C6 C7 1.408(2)
C6 N3 1.439(2)
C7 C8 1.395(2)
C7 C12 1.520(2)
C8 C9 1.384(3)
C8 H8 0.9500
C9 C10 1.390(3)
C9 H9 0.9500
C10 C11 1.396(3)
C10 H10 0.9500
C11 C15 1.530(3)
C12 C13 1.517(3)
C12 C14 1.521(3)
C12 H12 1.0000
C13 H13A 0.9800
C13 H13B 0.9800
C13 H13C 0.9800
C14 H14A 0.9800
C14 H14B 0.9800
C14 H14C 0.9800
C15 C17 1.520(3)
C15 C16 1.537(3)
C15 H15 1.0000
C16 H16A 0.9800
C16 H16B 0.9800
C16 H16C 0.9800
C17 H17A 0.9800
C17 H17B 0.9800
C17 H17C 0.9800
C18 N2 1.472(2)
C18 C19 1.509(3)
C18 H18A 0.9900
C18 H18B 0.9900
C19 C20 1.525(3)
C19 H19A 0.9900
C19 H19B 0.9900
C20 N4 1.455(3)
C20 H20A 0.9900
C20 H20B 0.9900
C21 N4 1.448(3)
C21 H21A 0.9800
C21 H21B 0.9800
C21 H21C 0.9800
C22 N4 1.456(3)
C22 H22A 0.9800
C22 H22B 0.9800
C22 H22C 0.9800
C23 C24 1.422(3)
C23 C30 1.521(3)
C23 Ir1 2.1172(18)
C23 H23 0.9500
C24 C25 1.516(3)
C24 Ir1 2.1100(17)
C24 H24 0.9500
C25 C26 1.533(3)
C25 H25A 0.9900
C25 H25B 0.9900
C26 C27 1.513(3)
C26 H26A 0.9900
C26 H26B 0.9900
C27 C28 1.397(3)
C27 Ir1 2.1967(17)
C27 H27 0.9500
C28 C29 1.515(3)
C28 Ir1 2.1754(17)
C28 H28 0.9500
C29 C30 1.538(3)
C29 H29A 0.9900
C29 H29B 0.9900
C30 H30A 0.9900
C30 H30B 0.9900
Cl1 Ir1 2.3671(4)

loop_
_geom_torsion_atom_site_label_1
_geom_torsion_atom_site_label_2
_geom_torsion_atom_site_label_3
_geom_torsion_atom_site_label_4
_geom_torsion
N1 C2 C3 N2 0.5(2)
C11 C6 C7 C8 3.1(2)
N3 C6 C7 C8 -169.83(15)
C11 C6 C7 C12 -176.98(16)
N3 C6 C7 C12 10.1(2)
C6 C7 C8 C9 -1.2(3)
C12 C7 C8 C9 178.86(17)
C7 C8 C9 C10 -1.0(3)
C8 C9 C10 C11 1.5(3)
C9 C10 C11 C6 0.3(3)
C9 C10 C11 C15 179.56(17)
C7 C6 C11 C10 -2.6(2)
N3 C6 C11 C10 170.42(15)
C7 C6 C11 C15 178.07(16)
N3 C6 C11 C15 -8.9(2)
C8 C7 C12 C13 71.8(2)
C6 C7 C12 C13 -108.1(2)
C8 C7 C12 C14 -52.7(3)
C6 C7 C12 C14 127.4(2)
C10 C11 C15 C17 -97.3(2)
C6 C11 C15 C17 81.9(2)
C10 C11 C15 C16 28.1(3)
C6 C11 C15 C16 -152.65(18)
N2 C18 C19 C20 -177.00(16)
C18 C19 C20 N4 53.7(2)
C30 C23 C24 C25 -2.8(3)
Ir1 C23 C24 C25 103.97(17)
C30 C23 C24 Ir1 -106.75(17)
C23 C24 C25 C26 -48.8(2)
Ir1 C24 C25 C26 32.1(2)
C24 C25 C26 C27 -28.6(2)
C25 C26 C27 C28 92.6(2)
C25 C26 C27 Ir1 11.8(2)
C26 C27 C28 C29 -3.1(3)
Ir1 C27 C28 C29 101.50(17)
C26 C27 C28 Ir1 -104.62(17)
C27 C28 C29 C30 -47.3(2)
Ir1 C28 C29 C30 34.11(19)
C24 C23 C30 C29 93.6(2)
Ir1 C23 C30 C29 12.6(2)
C28 C29 C30 C23 -31.1(2)
N2 C1 N1 C2 1.83(19)
Ir1 C1 N1 C2 -168.71(12)
N2 C1 N1 C4 -179.68(15)
Ir1 C1 N1 C4 9.8(2)
C3 C2 N1 C1 -1.5(2)
C3 C2 N1 C4 179.94(15)
N3 C4 N1 C1 -149.96(17)
C5 C4 N1 C1 33.3(2)
N3 C4 N1 C2 28.4(2)
C5 C4 N1 C2 -148.34(17)
N1 C1 N2 C3 -1.54(19)
Ir1 C1 N2 C3 169.36(12)
N1 C1 N2 C18 -176.78(16)
Ir1 C1 N2 C18 -5.9(3)
C2 C3 N2 C1 0.7(2)
C2 C3 N2 C18 175.99(17)
C19 C18 N2 C1 -128.05(19)
C19 C18 N2 C3 57.3(2)
N1 C4 N3 C6 -174.60(15)
C5 C4 N3 C6 1.7(3)
C11 C6 N3 C4 102.72(19)
C7 C6 N3 C4 -84.0(2)
C19 C20 N4 C21 67.4(2)
C19 C20 N4 C22 -170.31(19)
